data_1522205
loop_
_publ_author_name
'Krimmel, A.'
'Loidl, A.'
'McIntyre, G.J.'
'Geibel, C.'
'Steglich, F.'

_publ_section_title
;
 Neutron diffraction experiments on U Cu4+x Al8-x
;
_journal_name_full 'Journal of Magnetism and Magnetic Materials'
_journal_page_first 73
_journal_page_last 77
_journal_volume 103
_journal_year 1992
_chemical_formula_sum 'Al7 Cu5 U'
_chemical_name_systematic '(Al7 Cu5) U'
_space_group_IT_number 139
_symmetry_space_group_name_Hall '-I 4 2'
_symmetry_space_group_name_H-M 'I 4/m m m'
_cell_angle_alpha 90
_cell_angle_beta 90
_cell_angle_gamma 90
_cell_formula_units_Z 2
_cell_length_a 8.698
_cell_length_b 8.698
_cell_length_c 5.081
_cell_volume 384.404
_citation_journal_id_ASTM JMMMDC
_cod_data_source_file Krimmel_JMMMDC_1992_1208.cif
_cod_data_source_block Al7Cu5U1
_cod_original_cell_volume 384.4041
_cod_original_formula_sum 'Al7 Cu5 U1'
_cod_database_code 1522205

loop_
_symmetry_equiv_pos_as_xyz
x,y,z
-y,x,z
-x,-y,z
y,-x,z
x,-y,-z
y,x,-z
-x,y,-z
-y,-x,-z
-x,-y,-z
y,-x,-z
x,y,-z
-y,x,-z
-x,y,z
-y,-x,z
x,-y,z
y,x,z
x+1/2,y+1/2,z+1/2
-y+1/2,x+1/2,z+1/2
-x+1/2,-y+1/2,z+1/2
y+1/2,-x+1/2,z+1/2
x+1/2,-y+1/2,-z+1/2
y+1/2,x+1/2,-z+1/2
-x+1/2,y+1/2,-z+1/2
-y+1/2,-x+1/2,-z+1/2
-x+1/2,-y+1/2,-z+1/2
y+1/2,-x+1/2,-z+1/2
x+1/2,y+1/2,-z+1/2
-y+1/2,x+1/2,-z+1/2
-x+1/2,y+1/2,z+1/2
-y+1/2,-x+1/2,z+1/2
x+1/2,-y+1/2,z+1/2
y+1/2,x+1/2,z+1/2

loop_
_atom_site_label
_atom_site_type_symbol
_atom_site_fract_x
_atom_site_fract_y
_atom_site_fract_z
_atom_site_occupancy
_atom_site_U_iso_or_equiv
Cu2 Cu 0.354 0 0 0.417 0.0
U1 U 0 0 0 1 0.0
Cu3 Cu 0.282 0.5 0 0.417 0.0
Cu1 Cu 0.25 0.25 0.25 0.417 0.0
Al3 Al 0.282 0.5 0 0.583 0.0
Al2 Al 0.354 0 0 0.583 0.0
Al1 Al 0.25 0.25 0.25 0.583 0.0
